data_2202071
loop_
_publ_author_name
'Mohamed, Ajax'
'Auner, Norbert'
'Bolte, Michael'

_publ_section_title
;
 Redetermination of 4,4'-dibromobiphenyl
;
_journal_issue 4
_journal_name_full 'Acta Crystallographica Section E'
_journal_page_first o476
_journal_page_last o477
_journal_paper_doi 10.1107/S1600536803005579
_journal_volume 59
_journal_year 2003
_chemical_formula_iupac 'C12 H8 Br2'
_chemical_formula_moiety 'C12 H8 Br2'
_chemical_formula_sum 'C12 H8 Br2'
_chemical_formula_weight 312.00
_chemical_name_systematic
;
4,4'-Dibromobiphenyl
;
_space_group_IT_number 14
_symmetry_cell_setting monoclinic
_symmetry_space_group_name_Hall '-P 2yn'
_symmetry_space_group_name_H-M 'P 1 21/n 1'
_atom_sites_solution_hydrogens geom
_atom_sites_solution_primary direct
_atom_sites_solution_secondary difmap
_audit_creation_method SHELXL-97
_cell_angle_alpha 90.00
_cell_angle_beta 97.32(3)
_cell_angle_gamma 90.00
_cell_formula_units_Z 8
_cell_length_a 9.7007(19)
_cell_length_b 14.114(3)
_cell_length_c 15.610(3)
_cell_measurement_reflns_used 9816
_cell_measurement_temperature 173(2)
_cell_measurement_theta_max 25.2
_cell_measurement_theta_min 3.4
_cell_volume 2119.8(7)
_computing_cell_refinement X-AREA
_computing_data_collection 'X-AREA (Stoe & Cie, 2001)'
_computing_data_reduction X-AREA
_computing_molecular_graphics 'XP in SHELXTL-Plus (Sheldrick, 1991)'
_computing_structure_refinement 'SHELXL97 (Sheldrick, 1997) '
_computing_structure_solution 'SHELXS97 (Sheldrick, 1990) '
_diffrn_ambient_temperature 173(2)
_diffrn_measured_fraction_theta_full 0.993
_diffrn_measured_fraction_theta_max 0.993
_diffrn_measurement_device_type 'STOE IPDS-II two-circle'
_diffrn_measurement_method \w
_diffrn_radiation_monochromator graphite
_diffrn_radiation_source 'fine-focus sealed tube'
_diffrn_radiation_type MoK\a
_diffrn_radiation_wavelength 0.71073
_diffrn_reflns_av_R_equivalents 0.0776
_diffrn_reflns_av_sigmaI/netI 0.0602
_diffrn_reflns_limit_h_max 11
_diffrn_reflns_limit_h_min -11
_diffrn_reflns_limit_k_max 16
_diffrn_reflns_limit_k_min -16
_diffrn_reflns_limit_l_max 18
_diffrn_reflns_limit_l_min -18
_diffrn_reflns_number 17434
_diffrn_reflns_theta_full 25.27
_diffrn_reflns_theta_max 25.27
_diffrn_reflns_theta_min 3.47
_diffrn_standards_decay_% 0
_diffrn_standards_interval_time 0
_diffrn_standards_number 0
_exptl_absorpt_coefficient_mu 7.602
_exptl_absorpt_correction_T_max 0.433
_exptl_absorpt_correction_T_min 0.241
_exptl_absorpt_correction_type multi-scan
_exptl_absorpt_process_details '(MULABS; Spek, 1990; Blessing, 1995)'
_exptl_crystal_colour colourless
_exptl_crystal_density_diffrn 1.955
_exptl_crystal_density_method 'not measured'
_exptl_crystal_description block
_exptl_crystal_F_000 1200
_exptl_crystal_size_max 0.18
_exptl_crystal_size_mid 0.16
_exptl_crystal_size_min 0.11
_refine_diff_density_max 0.590
_refine_diff_density_min -0.857
_refine_ls_extinction_method none
_refine_ls_goodness_of_fit_ref 0.874
_refine_ls_hydrogen_treatment constr
_refine_ls_matrix_type full
_refine_ls_number_parameters 253
_refine_ls_number_reflns 3820
_refine_ls_number_restraints 0
_refine_ls_restrained_S_all 0.874
_refine_ls_R_factor_all 0.0664
_refine_ls_R_factor_gt 0.0364
_refine_ls_shift/su_max 0.001
_refine_ls_shift/su_mean 0.000
_refine_ls_structure_factor_coef Fsqd
_refine_ls_weighting_details 'calc w = 1/[\s^2^(Fo^2^)+(0.0364P)^2^] where P = (Fo^2^+2Fc^2^)/3'
_refine_ls_weighting_scheme calc
_refine_ls_wR_factor_gt 0.0704
_refine_ls_wR_factor_ref 0.0769
_reflns_number_gt 2578
_reflns_number_total 3820
_reflns_threshold_expression I>2\s(I)
_cod_data_source_file na6212.cif
_cod_data_source_block I
_cod_original_sg_symbol_H-M 'P 21/n'
_cod_database_code 2202071
_cod_database_fobs_code 2202071

loop_
_symmetry_equiv_pos_as_xyz
'x, y, z'
'-x+1/2, y+1/2, -z+1/2'
'-x, -y, -z'
'x-1/2, -y-1/2, z-1/2'

loop_
_atom_site_label
_atom_site_fract_x
_atom_site_fract_y
_atom_site_fract_z
_atom_site_U_iso_or_equiv
_atom_site_adp_type
_atom_site_calc_flag
_atom_site_refinement_flags
_atom_site_occupancy
_atom_site_disorder_assembly
_atom_site_disorder_group
_atom_site_type_symbol
Br1 0.91000(6) 1.16862(4) 0.39047(4) 0.04275(15) Uani d . 1 . . Br
Br2 0.84576(5) 0.40320(4) 0.34325(4) 0.04341(16) Uani d . 1 . . Br
C2 0.9083(5) 1.0334(4) 0.3860(4) 0.0327(11) Uani d . 1 . . C
C3 0.9944(5) 0.9871(4) 0.3348(3) 0.0330(11) Uani d . 1 . . C
H3 1.0559 1.0218 0.3040 0.040 Uiso calc R 1 . . H
C4 0.9886(5) 0.8900(4) 0.3299(3) 0.0305(11) Uani d . 1 . . C
H4 1.0457 0.8581 0.2940 0.037 Uiso calc R 1 . . H
C5 0.9018(4) 0.8369(4) 0.3758(3) 0.0278(10) Uani d . 1 . . C
C6 0.8185(5) 0.8867(4) 0.4286(3) 0.0334(11) Uani d . 1 . . C
H6 0.7595 0.8524 0.4615 0.040 Uiso calc R 1 . . H
C7 0.8215(5) 0.9849(4) 0.4331(3) 0.0352(12) Uani d . 1 . . C
H7 0.7644 1.0179 0.4683 0.042 Uiso calc R 1 . . H
C8 0.8927(5) 0.7330(4) 0.3690(3) 0.0291(11) Uani d . 1 . . C
C9 0.8975(5) 0.6879(4) 0.2902(3) 0.0314(11) Uani d . 1 . . C
H9 0.9097 0.7248 0.2409 0.038 Uiso calc R 1 . . H
C10 0.8849(5) 0.5898(4) 0.2820(3) 0.0345(11) Uani d . 1 . . C
H10 0.8880 0.5598 0.2278 0.041 Uiso calc R 1 . . H
C11 0.8678(5) 0.5372(4) 0.3549(4) 0.0338(12) Uani d . 1 . . C
C12 0.8630(5) 0.5791(4) 0.4340(3) 0.0358(12) Uani d . 1 . . C
H12 0.8514 0.5419 0.4833 0.043 Uiso calc R 1 . . H
C13 0.8754(5) 0.6759(4) 0.4404(3) 0.0292(10) Uani d . 1 . . C
H13 0.8720 0.7052 0.4949 0.035 Uiso calc R 1 . . H
Br1' 0.42091(6) 0.91876(4) 0.39950(4) 0.04179(16) Uani d . 1 . . Br
Br2' 0.32955(6) 0.15405(4) 0.35727(4) 0.04153(15) Uani d . 1 . . Br
C2' 0.4003(5) 0.7840(4) 0.3881(3) 0.0323(11) Uani d . 1 . . C
C3' 0.5087(5) 0.7325(4) 0.3618(4) 0.0352(12) Uani d . 1 . . C
H3' 0.5901 0.7630 0.3477 0.042 Uiso calc R 1 . . H
C4' 0.4945(5) 0.6349(4) 0.3567(3) 0.0316(11) Uani d . 1 . . C
H4' 0.5679 0.5981 0.3391 0.038 Uiso calc R 1 . . H
C5' 0.3746(5) 0.5894(4) 0.3769(3) 0.0305(11) Uani d . 1 . . C
C6' 0.2676(5) 0.6453(4) 0.4013(3) 0.0319(11) Uani d . 1 . . C
H6' 0.1839 0.6158 0.4129 0.038 Uiso calc R 1 . . H
C7' 0.2801(5) 0.7421(4) 0.4089(3) 0.0342(12) Uani d . 1 . . C
H7' 0.2082 0.7792 0.4280 0.041 Uiso calc R 1 . . H
C8' 0.3623(5) 0.4842(4) 0.3720(3) 0.0294(11) Uani d . 1 . . C
C9' 0.4763(5) 0.4263(4) 0.4031(3) 0.0293(10) Uani d . 1 . . C
H9' 0.5611 0.4552 0.4268 0.035 Uiso calc R 1 . . H
C10' 0.4678(5) 0.3299(4) 0.4000(3) 0.0330(11) Uani d . 1 . . C
H10' 0.5451 0.2916 0.4214 0.040 Uiso calc R 1 . . H
C11' 0.3424(5) 0.2891(3) 0.3644(3) 0.0296(11) Uani d . 1 . . C
C12' 0.2291(5) 0.3432(4) 0.3333(3) 0.0332(11) Uani d . 1 . . C
H12' 0.1447 0.3141 0.3091 0.040 Uiso calc R 1 . . H
C13' 0.2404(5) 0.4400(4) 0.3378(3) 0.0320(11) Uani d . 1 . . C
H13' 0.1623 0.4778 0.3168 0.038 Uiso calc R 1 . . H

loop_
_atom_site_aniso_label
_atom_site_aniso_U_11
_atom_site_aniso_U_22
_atom_site_aniso_U_33
_atom_site_aniso_U_12
_atom_site_aniso_U_13
_atom_site_aniso_U_23
Br1 0.0473(3) 0.0311(3) 0.0482(4) 0.0014(2) -0.0001(2) -0.0031(2)
Br2 0.0340(3) 0.0314(3) 0.0655(4) -0.0012(2) 0.0088(3) -0.0015(3)
C2 0.035(3) 0.026(3) 0.035(3) 0.001(2) -0.002(2) 0.002(2)
C3 0.032(3) 0.038(3) 0.029(3) 0.000(2) 0.003(2) 0.003(2)
C4 0.031(2) 0.037(3) 0.024(3) 0.003(2) 0.007(2) 0.003(2)
C5 0.022(2) 0.039(3) 0.023(2) 0.002(2) 0.0060(19) 0.001(2)
C6 0.033(3) 0.040(3) 0.028(3) -0.002(2) 0.009(2) 0.000(2)
C7 0.035(3) 0.037(3) 0.035(3) 0.003(2) 0.010(2) -0.012(2)
C8 0.016(2) 0.037(3) 0.034(3) 0.0020(19) 0.0014(19) -0.002(2)
C9 0.030(2) 0.036(3) 0.029(3) 0.000(2) 0.006(2) 0.002(2)
C10 0.031(3) 0.039(3) 0.034(3) 0.001(2) 0.005(2) -0.005(2)
C11 0.023(2) 0.029(3) 0.049(4) 0.002(2) 0.004(2) 0.003(2)
C12 0.029(2) 0.047(3) 0.031(3) -0.002(2) 0.007(2) 0.006(2)
C13 0.030(2) 0.034(3) 0.024(3) -0.001(2) 0.0052(19) 0.001(2)
Br1' 0.0412(3) 0.0340(3) 0.0510(4) 0.0023(2) 0.0088(3) -0.0037(2)
Br2' 0.0474(3) 0.0342(3) 0.0462(3) -0.0015(2) 0.0184(2) 0.0014(2)
C2' 0.033(3) 0.030(3) 0.033(3) 0.003(2) 0.000(2) -0.005(2)
C3' 0.024(2) 0.044(3) 0.038(3) -0.003(2) 0.004(2) -0.004(2)
C4' 0.023(2) 0.036(3) 0.037(3) 0.0028(19) 0.005(2) -0.009(2)
C5' 0.029(2) 0.041(3) 0.022(3) -0.001(2) 0.002(2) -0.004(2)
C6' 0.026(2) 0.036(3) 0.034(3) 0.005(2) 0.004(2) 0.001(2)
C7' 0.028(3) 0.046(3) 0.029(3) 0.007(2) 0.008(2) 0.001(2)
C8' 0.031(3) 0.034(3) 0.024(3) 0.005(2) 0.007(2) 0.000(2)
C9' 0.024(2) 0.037(3) 0.026(3) 0.002(2) -0.0006(19) -0.001(2)
C10' 0.029(2) 0.044(3) 0.027(3) 0.009(2) 0.0062(19) 0.003(2)
C11' 0.033(3) 0.029(3) 0.029(3) -0.003(2) 0.011(2) -0.002(2)
C12' 0.026(2) 0.043(3) 0.031(3) -0.004(2) 0.006(2) 0.000(2)
C13' 0.021(2) 0.045(3) 0.030(3) 0.003(2) 0.0043(19) 0.002(2)

loop_
_atom_type_symbol
_atom_type_description
_atom_type_scat_dispersion_real
_atom_type_scat_dispersion_imag
_atom_type_scat_source
C C 0.0033 0.0016 'International Tables Vol C Tables 4.2.6.8 and 6.1.1.4'
H H 0.0000 0.0000 'International Tables Vol C Tables 4.2.6.8 and 6.1.1.4'
Br Br -0.2901 2.4595 'International Tables Vol C Tables 4.2.6.8 and 6.1.1.4'

loop_
_geom_angle_atom_site_label_1
_geom_angle_atom_site_label_2
_geom_angle_atom_site_label_3
_geom_angle
C7 C2 C3 121.9(5)
C7 C2 Br1 118.9(4)
C3 C2 Br1 119.2(4)
C2 C3 C4 118.6(5)
C2 C3 H3 120.7
C4 C3 H3 120.7
C5 C4 C3 122.1(5)
C5 C4 H4 118.9
C3 C4 H4 118.9
C4 C5 C6 117.4(5)
C4 C5 C8 122.3(4)
C6 C5 C8 120.3(4)
C5 C6 C7 121.2(5)
C5 C6 H6 119.4
C7 C6 H6 119.4
C2 C7 C6 118.8(5)
C2 C7 H7 120.6
C6 C7 H7 120.6
C9 C8 C13 117.4(5)
C9 C8 C5 120.7(5)
C13 C8 C5 121.8(5)
C8 C9 C10 121.6(5)
C8 C9 H9 119.2
C10 C9 H9 119.2
C11 C10 C9 118.3(5)
C11 C10 H10 120.8
C9 C10 H10 120.8
C12 C11 C10 121.9(5)
C12 C11 Br2 119.7(4)
C10 C11 Br2 118.4(4)
C11 C12 C13 118.6(5)
C11 C12 H12 120.7
C13 C12 H12 120.7
C8 C13 C12 122.1(5)
C8 C13 H13 118.9
C12 C13 H13 118.9
C7' C2' C3' 122.7(5)
C7' C2' Br1' 118.9(4)
C3' C2' Br1' 118.4(4)
C2' C3' C4' 117.8(5)
C2' C3' H3' 121.1
C4' C3' H3' 121.1
C5' C4' C3' 121.5(5)
C5' C4' H4' 119.2
C3' C4' H4' 119.2
C6' C5' C4' 118.1(5)
C6' C5' C8' 121.3(4)
C4' C5' C8' 120.6(4)
C5' C6' C7' 121.6(5)
C5' C6' H6' 119.2
C7' C6' H6' 119.2
C2' C7' C6' 118.2(5)
C2' C7' H7' 120.9
C6' C7' H7' 120.9
C13' C8' C9' 117.8(5)
C13' C8' C5' 121.9(5)
C9' C8' C5' 120.3(5)
C10' C9' C8' 121.6(5)
C10' C9' H9' 119.2
C8' C9' H9' 119.2
C11' C10' C9' 118.2(5)
C11' C10' H10' 120.9
C9' C10' H10' 120.9
C10' C11' C12' 121.9(5)
C10' C11' Br2' 118.8(4)
C12' C11' Br2' 119.3(4)
C11' C12' C13' 118.7(5)
C11' C12' H12' 120.7
C13' C12' H12' 120.7
C8' C13' C12' 121.8(5)
C8' C13' H13' 119.1
C12' C13' H13' 119.1

loop_
_geom_bond_atom_site_label_1
_geom_bond_atom_site_label_2
_geom_bond_site_symmetry_2
_geom_bond_distance
_geom_bond_publ_flag
Br1 C2 . 1.909(5) ?
Br2 C11 . 1.910(5) ?
C2 C7 . 1.370(8) ?
C2 C3 . 1.390(7) ?
C3 C4 . 1.373(7) ?
C3 H3 . 0.9500 ?
C4 C5 . 1.392(7) ?
C4 H4 . 0.9500 ?
C5 C6 . 1.413(7) ?
C5 C8 . 1.472(7) ?
C6 C7 . 1.388(8) ?
C6 H6 . 0.9500 ?
C7 H7 . 0.9500 ?
C8 C9 . 1.391(7) ?
C8 C13 . 1.401(7) ?
C9 C10 . 1.393(7) ?
C9 H9 . 0.9500 ?
C10 C11 . 1.386(8) ?
C10 H10 . 0.9500 ?
C11 C12 . 1.376(8) ?
C12 C13 . 1.374(7) ?
C12 H12 . 0.9500 ?
C13 H13 . 0.9500 ?
Br1' C2' . 1.918(5) ?
Br2' C11' . 1.912(5) ?
C2' C7' . 1.383(7) ?
C2' C3' . 1.382(7) ?
C3' C4' . 1.385(8) ?
C3' H3' . 0.9500 ?
C4' C5' . 1.399(7) ?
C4' H4' . 0.9500 ?
C5' C6' . 1.395(7) ?
C5' C8' . 1.491(7) ?
C6' C7' . 1.375(7) ?
C6' H6' . 0.9500 ?
C7' H7' . 0.9500 ?
C8' C13' . 1.382(7) ?
C8' C9' . 1.411(7) ?
C9' C10' . 1.364(7) ?
C9' H9' . 0.9500 ?
C10' C11' . 1.395(7) ?
C10' H10' . 0.9500 ?
C11' C12' . 1.376(7) ?
C12' C13' . 1.372(8) ?
C12' H12' . 0.9500 ?
C13' H13' . 0.9500 ?

loop_
_geom_torsion_atom_site_label_1
_geom_torsion_atom_site_label_2
_geom_torsion_atom_site_label_3
_geom_torsion_atom_site_label_4
_geom_torsion
C7 C2 C3 C4 1.9(8)
Br1 C2 C3 C4 -177.8(4)
C2 C3 C4 C5 -1.4(8)
C3 C4 C5 C6 -0.1(7)
C3 C4 C5 C8 178.5(5)
C4 C5 C6 C7 1.2(7)
C8 C5 C6 C7 -177.4(5)
C3 C2 C7 C6 -0.9(8)
Br1 C2 C7 C6 178.8(4)
C5 C6 C7 C2 -0.7(8)
C4 C5 C8 C9 -38.1(7)
C6 C5 C8 C9 140.4(5)
C4 C5 C8 C13 143.6(5)
C6 C5 C8 C13 -37.9(7)
C13 C8 C9 C10 0.3(7)
C5 C8 C9 C10 -178.1(4)
C8 C9 C10 C11 -0.3(7)
C9 C10 C11 C12 0.0(7)
C9 C10 C11 Br2 178.4(4)
C10 C11 C12 C13 0.1(7)
Br2 C11 C12 C13 -178.3(4)
C9 C8 C13 C12 -0.2(7)
C5 C8 C13 C12 178.2(4)
C11 C12 C13 C8 0.0(7)
C7' C2' C3' C4' -0.1(8)
Br1' C2' C3' C4' 177.8(4)
C2' C3' C4' C5' 0.3(8)
C3' C4' C5' C6' 1.0(8)
C3' C4' C5' C8' -179.2(5)
C4' C5' C6' C7' -2.6(8)
C8' C5' C6' C7' 177.6(5)
C3' C2' C7' C6' -1.4(8)
Br1' C2' C7' C6' -179.3(4)
C5' C6' C7' C2' 2.8(8)
C6' C5' C8' C13' 41.5(7)
C4' C5' C8' C13' -138.3(5)
C6' C5' C8' C9' -138.2(5)
C4' C5' C8' C9' 42.1(7)
C13' C8' C9' C10' -0.1(7)
C5' C8' C9' C10' 179.6(5)
C8' C9' C10' C11' 0.3(8)
C9' C10' C11' C12' -0.1(8)
C9' C10' C11' Br2' 178.7(4)
C10' C11' C12' C13' -0.3(8)
Br2' C11' C12' C13' -179.2(4)
C9' C8' C13' C12' -0.3(7)
C5' C8' C13' C12' 180.0(5)
C11' C12' C13' C8' 0.5(8)

loop_
_cod_related_entry_id
_cod_related_entry_database
_cod_related_entry_code
1 ChemSpider 6843
